data_7121247
loop_
_publ_author_name
'Xiao, Jian'
'Cong, Xiao-Wei'
'Yang, Gui-Zhen'
'Wang, Ya-Wen'
'Peng, Yu'

_publ_section_title
;
 Stereoselective synthesis of a Podophyllum lignan core by intramolecular
 reductive nickel-catalysis.
;
_journal_issue 16
_journal_name_full 'Chemical communications (Cambridge, England)'
_journal_page_first 2040
_journal_page_last 2043
_journal_paper_doi 10.1039/c8cc00001h
_journal_volume 54
_journal_year 2018
_chemical_formula_moiety 'C13 H15 F O2'
_chemical_formula_sum 'C13 H15 F O2'
_chemical_formula_weight 222.25
_space_group_crystal_system triclinic
_space_group_IT_number 2
_space_group_name_Hall '-P 1'
_space_group_name_H-M_alt 'P -1'
_symmetry_space_group_name_Hall '-P 1'
_symmetry_space_group_name_H-M 'P -1'
_atom_sites_solution_hydrogens geom
_atom_sites_solution_primary direct
_atom_sites_solution_secondary difmap
_audit_creation_date 2016-01-11
_audit_creation_method
;
Olex2 1.2
(compiled 2015.09.30 svn.r3233 for OlexSys, GUI svn.r5103)
;
_audit_update_record
;
2017-12-13 deposited with the CCDC.
2018-01-29 downloaded from the CCDC.
;
_cell_angle_alpha 107.549(19)
_cell_angle_beta 90.344(18)
_cell_angle_gamma 106.555(18)
_cell_formula_units_Z 2
_cell_length_a 7.4670(16)
_cell_length_b 8.1131(16)
_cell_length_c 10.193(2)
_cell_measurement_reflns_used 833
_cell_measurement_temperature 273.77(10)
_cell_measurement_theta_max 23.5300
_cell_measurement_theta_min 4.2090
_cell_volume 561.5(2)
_computing_cell_refinement
;
CrysAlisPro, Agilent Technologies,
Version 1.171.37.35 (release 13-08-2014 CrysAlis171 .NET)
(compiled Aug 13 2014,18:06:01)
;
_computing_data_collection
;
CrysAlisPro, Agilent Technologies,
Version 1.171.37.35 (release 13-08-2014 CrysAlis171 .NET)
(compiled Aug 13 2014,18:06:01)
;
_computing_data_reduction
;
CrysAlisPro, Agilent Technologies,
Version 1.171.37.35 (release 13-08-2014 CrysAlis171 .NET)
(compiled Aug 13 2014,18:06:01)
;
_computing_molecular_graphics 'Olex2 (Dolomanov et al., 2009)'
_computing_publication_material 'Olex2 (Dolomanov et al., 2009)'
_computing_structure_refinement 'ShelXL (Sheldrick, 2015)'
_computing_structure_solution 'ShelXS (Sheldrick, 2008)'
_diffrn_ambient_environment air
_diffrn_ambient_temperature 273.77(10)
_diffrn_detector 'CCD plate'
_diffrn_detector_area_resol_mean 16.0733
_diffrn_detector_type Eos
_diffrn_measured_fraction_theta_full 0.998
_diffrn_measured_fraction_theta_max 0.998
_diffrn_measurement_details
;
#__ type_ start__ end____ width___ exp.time_
  1 omega  -45.00   41.00   2.0000    3.0000
omega____ theta____ kappa____ phi______ frames
    -       20.7416  -57.0000   30.0000 43

#__ type_ start__ end____ width___ exp.time_
  2 omega  -10.00   24.00   2.0000    3.0000
omega____ theta____ kappa____ phi______ frames
    -      -17.3041  -99.0000  -60.0000 17

#__ type_ start__ end____ width___ exp.time_
  3 omega  -12.00   22.00   2.0000    3.0000
omega____ theta____ kappa____ phi______ frames
    -      -17.3041  -99.0000   60.0000 17

#__ type_ start__ end____ width___ exp.time_
  4 omega  -47.00   41.00   2.0000    3.0000
omega____ theta____ kappa____ phi______ frames
    -       20.7416  -57.0000  150.0000 44

#__ type_ start__ end____ width___ exp.time_
  5 omega  -46.00   42.00   2.0000    3.0000
omega____ theta____ kappa____ phi______ frames
    -       20.7416  -57.0000  -90.0000 44

#__ type_ start__ end____ width___ exp.time_
  6 omega   -8.00   24.00   2.0000    3.0000
omega____ theta____ kappa____ phi______ frames
    -      -17.3041  -99.0000 -180.0000 16
;
_diffrn_measurement_device 'four-circle diffractometer'
_diffrn_measurement_device_type 'SuperNova, Dual, Cu at zero, Eos'
_diffrn_measurement_method '\w scans'
_diffrn_orient_matrix_UB_11 0.0881534000
_diffrn_orient_matrix_UB_12 0.0645019000
_diffrn_orient_matrix_UB_13 0.0291813000
_diffrn_orient_matrix_UB_21 0.0238688000
_diffrn_orient_matrix_UB_22 0.0011589000
_diffrn_orient_matrix_UB_23 -0.0670313000
_diffrn_orient_matrix_UB_31 -0.0397509000
_diffrn_orient_matrix_UB_32 0.0712879000
_diffrn_orient_matrix_UB_33 0.0059815000
_diffrn_radiation_monochromator mirror
_diffrn_radiation_probe x-ray
_diffrn_radiation_type MoK\a
_diffrn_radiation_wavelength 0.71073
_diffrn_reflns_av_R_equivalents 0.0237
_diffrn_reflns_av_unetI/netI 0.0519
_diffrn_reflns_limit_h_max 8
_diffrn_reflns_limit_h_min -9
_diffrn_reflns_limit_k_max 10
_diffrn_reflns_limit_k_min -9
_diffrn_reflns_limit_l_max 12
_diffrn_reflns_limit_l_min -12
_diffrn_reflns_number 3562
_diffrn_reflns_theta_full 26.02
_diffrn_reflns_theta_max 26.02
_diffrn_reflns_theta_min 3.33
_diffrn_source 'SuperNova (Mo) X-ray Source'
_exptl_absorpt_coefficient_mu 0.098
_exptl_absorpt_correction_T_max 1.00000
_exptl_absorpt_correction_T_min 0.88765
_exptl_absorpt_correction_type multi-scan
_exptl_absorpt_process_details
;
CrysAlisPro, Agilent Technologies,
Version 1.171.37.35 (release 13-08-2014 CrysAlis171 .NET)
(compiled Aug 13 2014,18:06:01)
Empirical absorption correction using spherical harmonics,
 implemented in SCALE3 ABSPACK scaling algorithm.
;
_exptl_crystal_colour 'clear light colourless'
_exptl_crystal_colour_lustre clear
_exptl_crystal_colour_modifier light
_exptl_crystal_colour_primary colourless
_exptl_crystal_density_diffrn 1.314
_exptl_crystal_density_method 'not measured'
_exptl_crystal_description block
_exptl_crystal_F_000 236
_exptl_crystal_size_max 0.21
_exptl_crystal_size_mid 0.17
_exptl_crystal_size_min 0.15
_refine_diff_density_max 0.140
_refine_diff_density_min -0.180
_refine_diff_density_rms 0.036
_refine_ls_extinction_method none
_refine_ls_goodness_of_fit_ref 1.127
_refine_ls_hydrogen_treatment constr
_refine_ls_matrix_type full
_refine_ls_number_parameters 146
_refine_ls_number_reflns 2209
_refine_ls_number_restraints 0
_refine_ls_restrained_S_all 1.127
_refine_ls_R_factor_all 0.0887
_refine_ls_R_factor_gt 0.0550
_refine_ls_shift/su_max 0.000
_refine_ls_shift/su_mean 0.000
_refine_ls_structure_factor_coef Fsqd
_refine_ls_weighting_details 'calc w=1/[\s^2^(Fo^2^)+(0.0400P)^2^+0.1096P] where P=(Fo^2^+2Fc^2^)/3'
_refine_ls_weighting_scheme calc
_refine_ls_wR_factor_gt 0.1163
_refine_ls_wR_factor_ref 0.1404
_reflns_number_gt 1441
_reflns_number_total 2209
_reflns_threshold_expression >2sigma(I)
_cod_data_source_file c8cc00001h2.cif
_cod_data_source_block xiaojian1222
_cod_depositor_comments 'Adding full bibliography for 7121246--7121249.cif.'
_cod_database_code 7121247
_reflns_odcompleteness_completeness 99.74
_reflns_odcompleteness_iscentric 1
_reflns_odcompleteness_theta 26.32
_olex2_refinement_description
;
1. Fixed Uiso
 At 1.2 times of:
  All C(H) groups, All C(H,H) groups
 At 1.5 times of:
  All C(H,H,H) groups
2.a Ternary CH refined with riding coordinates:
 C8(H8), C9(H9), C12(H12)
2.b Secondary CH2 refined with riding coordinates:
 C7(H7A,H7B), C10(H10A,H10B), C11(H11A,H11B)
2.c Aromatic/amide H refined with riding coordinates:
 C2(H2), C3(H3), C4(H4)
2.d Idealised Me refined as rotating group:
 C13(H13A,H13B,H13C)
;
_olex2_submission_special_instructions 'No special instructions were received'

loop_
_space_group_symop_id
_space_group_symop_operation_xyz
1 'x, y, z'
2 '-x, -y, -z'

loop_
_atom_site_label
_atom_site_type_symbol
_atom_site_fract_x
_atom_site_fract_y
_atom_site_fract_z
_atom_site_U_iso_or_equiv
_atom_site_adp_type
_atom_site_occupancy
_atom_site_calc_flag
_atom_site_refinement_flags_posn
F1 F 0.3199(2) 0.2956(2) 1.15939(15) 0.0784(5) Uani 1 d .
O1 O 0.1640(3) 0.3494(3) 0.55598(18) 0.0660(6) Uani 1 d .
O2 O 0.3610(2) 0.1796(2) 0.57343(18) 0.0588(5) Uani 1 d .
C1 C 0.1335(4) 0.2564(3) 1.1187(3) 0.0539(7) Uani 1 d .
C2 C 0.0082(5) 0.2219(3) 1.2108(3) 0.0656(8) Uani 1 d .
H2 H 0.0473 0.2236 1.2981 0.079 Uiso 1 calc R
C3 C -0.1789(5) 0.1843(3) 1.1690(3) 0.0708(9) Uani 1 d .
H3 H -0.2689 0.1596 1.2288 0.085 Uiso 1 calc R
C4 C -0.2339(4) 0.1829(3) 1.0388(3) 0.0597(7) Uani 1 d .
H4 H -0.3607 0.1570 1.0121 0.072 Uiso 1 calc R
C5 C -0.1021(3) 0.2196(3) 0.9469(2) 0.0471(6) Uani 1 d .
C6 C 0.0881(3) 0.2576(3) 0.9875(2) 0.0443(6) Uani 1 d .
C7 C 0.2419(3) 0.2991(3) 0.8956(2) 0.0479(6) Uani 1 d .
H7A H 0.3093 0.4276 0.9280 0.057 Uiso 1 calc R
H7B H 0.3302 0.2330 0.9003 0.057 Uiso 1 calc R
C8 C 0.1593(3) 0.2458(3) 0.7481(2) 0.0409(5) Uani 1 d .
H8 H 0.1141 0.1132 0.7121 0.049 Uiso 1 calc R
C9 C -0.0067(3) 0.3160(3) 0.7415(2) 0.0440(6) Uani 1 d .
H9 H 0.0307 0.4452 0.7950 0.053 Uiso 1 calc R
C10 C -0.1671(3) 0.2177(3) 0.8051(3) 0.0542(7) Uani 1 d .
H10A H -0.2184 0.0933 0.7455 0.065 Uiso 1 calc R
H10B H -0.2658 0.2752 0.8131 0.065 Uiso 1 calc R
C11 C -0.0265(3) 0.2977(4) 0.5899(3) 0.0557(7) Uani 1 d .
H11A H -0.0929 0.1739 0.5352 0.067 Uiso 1 calc R
H11B H -0.0935 0.3774 0.5740 0.067 Uiso 1 calc R
C12 C 0.2823(3) 0.3129(3) 0.6460(2) 0.0457(6) Uani 1 d .
H12 H 0.3820 0.4242 0.6952 0.055 Uiso 1 calc R
C13 C 0.4900(4) 0.2356(4) 0.4813(3) 0.0723(8) Uani 1 d .
H13A H 0.4230 0.2487 0.4063 0.108 Uiso 1 calc GR
H13B H 0.5534 0.1462 0.4455 0.108 Uiso 1 calc GR
H13C H 0.5805 0.3496 0.5301 0.108 Uiso 1 calc GR

loop_
_atom_site_aniso_label
_atom_site_aniso_U_11
_atom_site_aniso_U_22
_atom_site_aniso_U_33
_atom_site_aniso_U_23
_atom_site_aniso_U_13
_atom_site_aniso_U_12
F1 0.0859(13) 0.0994(13) 0.0545(10) 0.0317(9) -0.0076(9) 0.0271(10)
O1 0.0627(12) 0.1020(15) 0.0551(12) 0.0454(11) 0.0163(9) 0.0360(11)
O2 0.0600(11) 0.0622(11) 0.0616(12) 0.0226(9) 0.0265(9) 0.0261(9)
C1 0.0738(19) 0.0476(14) 0.0429(15) 0.0146(12) 0.0055(13) 0.0217(13)
C2 0.108(3) 0.0555(16) 0.0435(16) 0.0219(13) 0.0190(16) 0.0323(17)
C3 0.105(3) 0.0556(17) 0.0624(19) 0.0282(15) 0.0431(18) 0.0295(17)
C4 0.0640(17) 0.0519(15) 0.0647(18) 0.0206(13) 0.0252(14) 0.0170(13)
C5 0.0554(16) 0.0402(13) 0.0448(14) 0.0131(11) 0.0135(12) 0.0134(11)
C6 0.0556(15) 0.0408(12) 0.0381(13) 0.0144(10) 0.0081(11) 0.0147(11)
C7 0.0474(14) 0.0558(14) 0.0436(14) 0.0192(12) 0.0037(11) 0.0166(11)
C8 0.0443(13) 0.0402(12) 0.0388(13) 0.0137(10) 0.0070(10) 0.0124(10)
C9 0.0453(14) 0.0461(13) 0.0421(14) 0.0148(11) 0.0034(11) 0.0153(11)
C10 0.0447(15) 0.0623(16) 0.0546(16) 0.0187(13) 0.0078(12) 0.0142(12)
C11 0.0518(16) 0.0714(17) 0.0498(16) 0.0229(13) 0.0045(12) 0.0234(13)
C12 0.0469(14) 0.0492(14) 0.0419(14) 0.0157(11) 0.0061(11) 0.0144(11)
C13 0.0578(18) 0.098(2) 0.071(2) 0.0361(18) 0.0301(15) 0.0280(16)

loop_
_atom_type_symbol
_atom_type_description
_atom_type_scat_dispersion_real
_atom_type_scat_dispersion_imag
_atom_type_scat_source
C C 0.0033 0.0016 'International Tables Vol C Tables 4.2.6.8 and 6.1.1.4'
H H 0.0000 0.0000 'International Tables Vol C Tables 4.2.6.8 and 6.1.1.4'
F F 0.0171 0.0103 'International Tables Vol C Tables 4.2.6.8 and 6.1.1.4'
O O 0.0106 0.0060 'International Tables Vol C Tables 4.2.6.8 and 6.1.1.4'

loop_
_geom_angle_atom_site_label_1
_geom_angle_atom_site_label_2
_geom_angle_atom_site_label_3
_geom_angle
C12 O1 C11 109.34(17)
C12 O2 C13 113.48(18)
F1 C1 C6 117.0(2)
C2 C1 F1 117.7(2)
C2 C1 C6 125.3(3)
C1 C2 H2 121.4
C1 C2 C3 117.2(3)
C3 C2 H2 121.4
C2 C3 H3 119.8
C2 C3 C4 120.5(3)
C4 C3 H3 119.8
C3 C4 H4 119.5
C3 C4 C5 121.1(3)
C5 C4 H4 119.5
C4 C5 C6 119.2(2)
C4 C5 C10 119.7(2)
C6 C5 C10 121.1(2)
C1 C6 C5 116.8(2)
C1 C6 C7 119.9(2)
C5 C6 C7 123.3(2)
C6 C7 H7A 109.6
C6 C7 H7B 109.6
H7A C7 H7B 108.1
C8 C7 C6 110.33(19)
C8 C7 H7A 109.6
C8 C7 H7B 109.6
C7 C8 H8 107.9
C7 C8 C9 110.66(18)
C7 C8 C12 118.5(2)
C9 C8 H8 107.9
C12 C8 H8 107.9
C12 C8 C9 103.47(17)
C8 C9 H9 108.5
C10 C9 C8 109.91(18)
C10 C9 H9 108.5
C10 C9 C11 120.2(2)
C11 C9 C8 100.70(18)
C11 C9 H9 108.5
C5 C10 H10A 109.5
C5 C10 H10B 109.5
C9 C10 C5 110.8(2)
C9 C10 H10A 109.5
C9 C10 H10B 109.5
H10A C10 H10B 108.1
O1 C11 C9 104.21(19)
O1 C11 H11A 110.9
O1 C11 H11B 110.9
C9 C11 H11A 110.9
C9 C11 H11B 110.9
H11A C11 H11B 108.9
O1 C12 C8 106.42(18)
O1 C12 H12 109.9
O2 C12 O1 111.20(19)
O2 C12 C8 109.45(17)
O2 C12 H12 109.9
C8 C12 H12 109.9
O2 C13 H13A 109.5
O2 C13 H13B 109.5
O2 C13 H13C 109.5
H13A C13 H13B 109.5
H13A C13 H13C 109.5
H13B C13 H13C 109.5

loop_
_geom_bond_atom_site_label_1
_geom_bond_atom_site_label_2
_geom_bond_distance
F1 C1 1.368(3)
O1 C11 1.439(3)
O1 C12 1.419(3)
O2 C12 1.395(2)
O2 C13 1.426(3)
C1 C2 1.362(4)
C1 C6 1.381(3)
C2 H2 0.9300
C2 C3 1.377(4)
C3 H3 0.9300
C3 C4 1.383(4)
C4 H4 0.9300
C4 C5 1.395(3)
C5 C6 1.396(3)
C5 C10 1.517(3)
C6 C7 1.514(3)
C7 H7A 0.9700
C7 H7B 0.9700
C7 C8 1.508(3)
C8 H8 0.9800
C8 C9 1.514(3)
C8 C12 1.514(3)
C9 H9 0.9800
C9 C10 1.506(3)
C9 C11 1.509(3)
C10 H10A 0.9700
C10 H10B 0.9700
C11 H11A 0.9700
C11 H11B 0.9700
C12 H12 0.9800
C13 H13A 0.9600
C13 H13B 0.9600
C13 H13C 0.9600

loop_
_geom_torsion_atom_site_label_1
_geom_torsion_atom_site_label_2
_geom_torsion_atom_site_label_3
_geom_torsion_atom_site_label_4
_geom_torsion
F1 C1 C2 C3 179.4(2)
F1 C1 C6 C5 -179.29(19)
F1 C1 C6 C7 0.7(3)
C1 C2 C3 C4 -0.2(4)
C1 C6 C7 C8 165.26(19)
C2 C1 C6 C5 -0.2(3)
C2 C1 C6 C7 179.7(2)
C2 C3 C4 C5 -0.1(4)
C3 C4 C5 C6 0.2(3)
C3 C4 C5 C10 -179.8(2)
C4 C5 C6 C1 -0.1(3)
C4 C5 C6 C7 180.0(2)
C4 C5 C10 C9 162.0(2)
C5 C6 C7 C8 -14.8(3)
C6 C1 C2 C3 0.4(4)
C6 C5 C10 C9 -18.0(3)
C6 C7 C8 C9 47.6(2)
C6 C7 C8 C12 166.74(17)
C7 C8 C9 C10 -68.3(2)
C7 C8 C9 C11 163.86(19)
C7 C8 C12 O1 -143.76(19)
C7 C8 C12 O2 96.0(2)
C8 C9 C10 C5 50.7(2)
C8 C9 C11 O1 -38.8(2)
C9 C8 C12 O1 -20.9(2)
C9 C8 C12 O2 -141.16(19)
C10 C5 C6 C1 179.9(2)
C10 C5 C6 C7 0.0(3)
C10 C9 C11 O1 -159.53(19)
C11 O1 C12 O2 115.3(2)
C11 O1 C12 C8 -3.9(2)
C11 C9 C10 C5 166.74(19)
C12 O1 C11 C9 27.3(2)
C12 C8 C9 C10 163.78(19)
C12 C8 C9 C11 36.0(2)
C13 O2 C12 O1 66.9(3)
C13 O2 C12 C8 -175.8(2)
